data_9003742
loop_
_publ_author_name
'Tarantino S C'
'Zema M'

_publ_section_title
;Mixing and ordering behavior in manganocolumbite-ferrocolumbite solid
 solution: A single-crystal X-ray diffraction study Sample: KRA n4 Qm=0.674
 from Kragero, Norway Sample: Annealed at T = 500 C for t = 15 h Note:
 Occupancies calculated assuming complete Fe/Mn disorder
;
_journal_name_full 'American Mineralogist'
_journal_page_first 1291
_journal_page_last 1300
_journal_paper_doi 10.2138/am.2005.1641
_journal_volume 90
_journal_year 2005
_chemical_formula_sum 'Ca0.008 Fe0.142 Mn0.786 Nb1.775 O6 Ta0.178 Ti0.03'
_chemical_name_mineral Manganocolumbite
_space_group_IT_number 60
_symmetry_space_group_name_Hall '-P 2n 2ab'
_symmetry_space_group_name_H-M 'P b c n'
_cell_angle_alpha 90
_cell_angle_beta 90
_cell_angle_gamma 90
_cell_length_a 14.344
_cell_length_b 5.739
_cell_length_c 5.105
_cell_formula_units_Z 4
_cell_volume 420.245
_exptl_crystal_thermal_history 'Annealed at T = 500 C for t = 15 h'
_cod_original_formula_sum 'Mn.786 Fe.142 Nb1.775 Ta.178 Ti.03 Ca.008 O6'
_cod_database_code 9003742

loop_
_symmetry_equiv_pos_as_xyz
x,y,z
x,-y,1/2+z
-x,y,1/2-z
1/2-x,1/2+y,z
1/2+x,1/2-y,-z
1/2+x,1/2+y,1/2-z
1/2-x,1/2-y,1/2+z
-x,-y,-z

loop_
_atom_site_label
_atom_site_fract_x
_atom_site_fract_y
_atom_site_fract_z
_atom_site_occupancy
_atom_site_U_iso_or_equiv
MnA 0.00000 0.32241 0.25000 0.61200 0.00970
FeA 0.00000 0.32241 0.25000 0.11000 0.00970
NbA 0.00000 0.32241 0.25000 0.16700 0.00970
TaA 0.00000 0.32241 0.25000 0.04200 0.00970
TiA 0.00000 0.32241 0.25000 0.02600 0.00970
CaA 0.00000 0.32241 0.25000 0.00800 0.00970
NbB 0.16371 0.17733 0.74098 0.80400 0.00760
MnB 0.16371 0.17733 0.74098 0.08700 0.00760
TaB 0.16371 0.17733 0.74098 0.06800 0.00760
FeB 0.16371 0.17733 0.74098 0.01600 0.00760
TiB 0.16371 0.17733 0.74098 0.00200 0.00760
O1 0.09590 0.10410 0.06320 1.00000 0.01400
O2 0.41880 0.11630 0.09270 1.00000 0.01240
O3 0.75630 0.12340 0.08880 1.00000 0.01100

loop_
_cod_related_entry_id
_cod_related_entry_database
_cod_related_entry_code
1 AMCSD 0003840
2 AMCSD 0003861

loop_
_[local]_alternative_name_id
_[local]_alternative_name_type
_[local]_alternative_name_source
_[local]_alternative_name_source_id
_[local]_alternative_name_value
1 mineral AMCSD 0003840 "Manganocolumbite"
2 mineral AMCSD 0003861 "Columbite-(Mn)"

_database_code_amcsd 0003840
